data_2215788
loop_
_publ_author_name
'Fuks, Gad'
'Saffon, Nathalie'
'Bourissou, Didier'
'Bertrand, Guy'

_publ_section_title
;
 2,2,4,4-Tetrabromo-1,1,3,3-tetramethylcyclodiborazane
;
_journal_coeditor_code BR2057
_journal_issue 11
_journal_name_full 'Acta Crystallographica Section E'
_journal_page_first o4476
_journal_page_last o4476
_journal_paper_doi 10.1107/S1600536807052385
_journal_volume 63
_journal_year 2007
_chemical_formula_iupac 'C4 H12 B2 Br4 N2'
_chemical_formula_moiety 'C4 H12 B2 Br4 N2'
_chemical_formula_sum 'C4 H12 B2 Br4 N2'
_chemical_formula_weight 429.42
_chemical_melting_point 340
_chemical_name_common
;
Bis(\m-dimethylamine-<i>N</i>:<i>N</i>)bis(dibromoboron)
;
_chemical_name_systematic
;
2,2,4,4-Tetrabromo-1,1,3,3-tetramethylcyclodiborazane
;
_space_group_IT_number 12
_symmetry_cell_setting monoclinic
_symmetry_space_group_name_Hall '-C 2y'
_symmetry_space_group_name_H-M 'C 1 2/m 1'
_atom_sites_solution_hydrogens geom
_atom_sites_solution_primary direct
_atom_sites_solution_secondary difmap
_audit_creation_method SHELXL-97
_cell_angle_alpha 90.00
_cell_angle_beta 120.074(2)
_cell_angle_gamma 90.00
_cell_formula_units_Z 2
_cell_length_a 11.1089(13)
_cell_length_b 8.7842(10)
_cell_length_c 6.9077(8)
_cell_measurement_reflns_used 1609
_cell_measurement_temperature 173(2)
_cell_measurement_theta_max 28.18
_cell_measurement_theta_min 3.14
_cell_volume 583.33(12)
_computing_cell_refinement 'SAINT (Bruker, 2006)'
_computing_data_collection 'SMART (Bruker, 2006)'
_computing_data_reduction 'SAINT (Bruker, 2006)'
_computing_molecular_graphics 'SHELXTL (Bruker, 2006)'
_computing_publication_material 'SHELXTL (Bruker, 2006)'
_computing_structure_refinement 'SHELXL97 (Sheldrick, 1997)'
_computing_structure_solution 'SHELXS97 (Sheldrick, 1997)'
_diffrn_ambient_temperature 173(2)
_diffrn_measured_fraction_theta_full 1.000
_diffrn_measured_fraction_theta_max 1.000
_diffrn_measurement_device_type 'Bruker APEXII CCD area-detector'
_diffrn_measurement_method '\f and \w'
_diffrn_radiation_monochromator graphite
_diffrn_radiation_source 'fine-focus sealed tube'
_diffrn_radiation_type MoK\a
_diffrn_radiation_wavelength 0.71073
_diffrn_reflns_av_R_equivalents 0.0481
_diffrn_reflns_av_sigmaI/netI 0.0426
_diffrn_reflns_limit_h_max 14
_diffrn_reflns_limit_h_min -14
_diffrn_reflns_limit_k_max 11
_diffrn_reflns_limit_k_min -10
_diffrn_reflns_limit_l_max 9
_diffrn_reflns_limit_l_min -9
_diffrn_reflns_number 2689
_diffrn_reflns_theta_full 28.18
_diffrn_reflns_theta_max 28.18
_diffrn_reflns_theta_min 3.14
_exptl_absorpt_coefficient_mu 13.751
_exptl_absorpt_correction_T_max 0.662
_exptl_absorpt_correction_T_min 0.210
_exptl_absorpt_correction_type multi-scan
_exptl_absorpt_process_details '(SADABS; Bruker, 2006)'
_exptl_crystal_colour colourless
_exptl_crystal_density_diffrn 2.445
_exptl_crystal_density_method 'not measured'
_exptl_crystal_description plate
_exptl_crystal_F_000 400
_exptl_crystal_size_max 0.08
_exptl_crystal_size_mid 0.08
_exptl_crystal_size_min 0.03
_refine_diff_density_max 0.744
_refine_diff_density_min -1.423
_refine_ls_extinction_method none
_refine_ls_goodness_of_fit_ref 1.040
_refine_ls_hydrogen_treatment constr
_refine_ls_matrix_type full
_refine_ls_number_parameters 34
_refine_ls_number_reflns 769
_refine_ls_number_restraints 0
_refine_ls_restrained_S_all 1.040
_refine_ls_R_factor_all 0.0363
_refine_ls_R_factor_gt 0.0315
_refine_ls_shift/su_max 0.000
_refine_ls_shift/su_mean 0.000
_refine_ls_structure_factor_coef Fsqd
_refine_ls_weighting_details 'calc w=1/[\s^2^(Fo^2^)+(0.0389P)^2^+1.911P] where P=(Fo^2^+2Fc^2^)/3'
_refine_ls_weighting_scheme calc
_refine_ls_wR_factor_gt 0.0817
_refine_ls_wR_factor_ref 0.0848
_reflns_number_gt 683
_reflns_number_total 769
_reflns_threshold_expression I>2\s(I)
_cod_data_source_file br2057.cif
_cod_data_source_block I
_cod_original_sg_symbol_H-M 'C 2/m'
_cod_database_code 2215788
_cod_database_fobs_code 2215788

loop_
_symmetry_equiv_pos_as_xyz
'x, y, z'
'-x, y, -z'
'x+1/2, y+1/2, z'
'-x+1/2, y+1/2, -z'
'-x, -y, -z'
'x, -y, z'
'-x+1/2, -y+1/2, -z'
'x+1/2, -y+1/2, z'

loop_
_atom_site_type_symbol
_atom_site_label
_atom_site_fract_x
_atom_site_fract_y
_atom_site_fract_z
_atom_site_U_iso_or_equiv
_atom_site_adp_type
_atom_site_calc_flag
_atom_site_refinement_flags
_atom_site_occupancy
Br Br1 1.17185(5) 0.0000 0.31107(9) 0.03261(19) Uani d S 1
Br Br2 1.28193(6) 0.0000 0.83699(9) 0.0429(2) Uani d S 1
N N1 1.0000 0.1319(4) 0.5000 0.0230(8) Uani d S 1
B B1 1.1096(5) 0.0000 0.5364(8) 0.0205(9) Uani d S 1
C C1 1.0398(4) 0.2347(5) 0.6963(9) 0.0449(10) Uani d . 1
H H1A 1.1199 0.2969 0.7227 0.067 Uiso calc R 1
H H1C 1.0644 0.1731 0.8293 0.067 Uiso calc R 1
H H1B 0.9613 0.3012 0.6651 0.067 Uiso calc R 1

loop_
_atom_site_aniso_label
_atom_site_aniso_U_11
_atom_site_aniso_U_22
_atom_site_aniso_U_33
_atom_site_aniso_U_12
_atom_site_aniso_U_13
_atom_site_aniso_U_23
Br1 0.0359(3) 0.0390(3) 0.0348(3) 0.000 0.0266(2) 0.000
Br2 0.0411(3) 0.0391(4) 0.0231(3) 0.000 -0.0028(2) 0.000
N1 0.0233(18) 0.0197(18) 0.0300(19) 0.000 0.0164(16) 0.000
B1 0.018(2) 0.023(2) 0.022(2) 0.000 0.0107(18) 0.000
C1 0.042(2) 0.037(2) 0.069(3) -0.0175(17) 0.037(2) -0.032(2)

loop_
_atom_type_symbol
_atom_type_description
_atom_type_scat_dispersion_real
_atom_type_scat_dispersion_imag
_atom_type_scat_source
C C 0.0033 0.0016 'International Tables Vol C Tables 4.2.6.8 and 6.1.1.4'
B B 0.0013 0.0007 'International Tables Vol C Tables 4.2.6.8 and 6.1.1.4'
N N 0.0061 0.0033 'International Tables Vol C Tables 4.2.6.8 and 6.1.1.4'
Br Br -0.2901 2.4595 'International Tables Vol C Tables 4.2.6.8 and 6.1.1.4'
H H 0.0000 0.0000 'International Tables Vol C Tables 4.2.6.8 and 6.1.1.4'

loop_
_geom_angle_atom_site_label_1
_geom_angle_atom_site_label_2
_geom_angle_atom_site_label_3
_geom_angle_site_symmetry_1
_geom_angle_site_symmetry_3
_geom_angle
_geom_angle_publ_flag
C1 N1 C1 . 2_756 106.0(5) yes
C1 N1 B1 . 5_756 115.7(2) yes
C1 N1 B1 2_756 5_756 115.8(3) ?
C1 N1 B1 . . 115.8(3) ?
C1 N1 B1 2_756 . 115.7(2) ?
B1 N1 B1 5_756 . 87.7(3) yes
N1 B1 N1 5_756 . 92.3(3) ?
N1 B1 Br1 5_756 . 114.2(2) yes
N1 B1 Br1 . . 114.2(2) ?
N1 B1 Br2 5_756 . 114.8(2) ?
N1 B1 Br2 . . 114.8(2) ?
Br1 B1 Br2 . . 106.5(2) ?
N1 C1 H1A . . 109.5 ?
N1 C1 H1C . . 109.5 ?
H1A C1 H1C . . 109.5 ?
N1 C1 H1B . . 109.5 ?
H1A C1 H1B . . 109.5 ?
H1C C1 H1B . . 109.5 ?

loop_
_geom_bond_atom_site_label_1
_geom_bond_atom_site_label_2
_geom_bond_site_symmetry_2
_geom_bond_distance
_geom_bond_publ_flag
Br1 B1 . 1.995(5) yes
Br2 B1 . 1.998(5) yes
N1 C1 . 1.499(4) yes
N1 C1 2_756 1.499(4) ?
N1 B1 5_756 1.606(4) ?
N1 B1 . 1.606(4) yes
B1 N1 5_756 1.606(4) ?
C1 H1A . 0.9800 ?
C1 H1C . 0.9800 ?
C1 H1B . 0.9800 ?

loop_
_geom_hbond_atom_site_label_D
_geom_hbond_atom_site_label_H
_geom_hbond_atom_site_label_A
_geom_hbond_site_symmetry_A
_geom_hbond_distance_DH
_geom_hbond_distance_HA
_geom_hbond_distance_DA
_geom_hbond_angle_DHA
C1 H1A Br1 7_756 0.98 3.02 3.982(4) 166.8
